data_1525676
loop_
_publ_author_name
'Bernert, A.'
'Chatterji, T.'
'Thalmeier, P.'
'Fulde, P.'

_publ_section_title
;
 Structure determination, valence and superexchange in the dimerized low
 temperature phase of alpha'-(Na V2 O5)
;
_journal_name_full 'The European Physical Journal B'
_journal_page_first 535
_journal_page_last 546
_journal_volume 21
_journal_year 2001
_chemical_formula_sum 'Na O5 V2'
_chemical_name_systematic 'Na (V2 O5)'
_space_group_IT_number 59
_symmetry_space_group_name_Hall '-P 2ab 2a'
_symmetry_space_group_name_H-M 'P m m n :2'
_cell_angle_alpha 90
_cell_angle_beta 90
_cell_angle_gamma 90
_cell_formula_units_Z 2
_cell_length_a 11.303
_cell_length_b 3.61095
_cell_length_c 4.7525
_cell_volume 193.971
_citation_journal_id_ASTM EPJBFY
_cod_data_source_file Bernert_EPJBFY_2001_1006.cif
_cod_data_source_block Na1O5V2
_cod_original_cell_volume 193.9712
_cod_original_formula_sum 'Na1 O5 V2'
_cod_database_code 1525676

loop_
_symmetry_equiv_pos_as_xyz
x,y,z
-x+1/2,-y+1/2,z
x+1/2,-y,-z
-x,y+1/2,-z
-x,-y,-z
x-1/2,y-1/2,-z
-x-1/2,y,z
x,-y-1/2,z

loop_
_atom_site_label
_atom_site_type_symbol
_atom_site_fract_x
_atom_site_fract_y
_atom_site_fract_z
_atom_site_occupancy
_atom_site_U_iso_or_equiv
O3 O-2 0.42595 0.75 0.50381 1 0.0
O1 O-2 0.25 0.25 0.5111 1 0.0
V1 V+4 0.40212 0.25 0.39067 1 0.0
Na1 Na+1 0.25 0.75 0.85362 1 0.0
O2 O-2 0.38565 0.25 0.0541 1 0.0
